data_4067947
loop_
_publ_author_name
'Gil-Rubio, Juan'
'Guerrero-Leal, Juan'
'Blaya, Mar\'ia'
'Vicente, Jos\'e'
'Bautista, Delia'
'Jones, Peter G.'

_publ_section_title
;
 Reactions of Half-Sandwich Ethene Complexes of Rhodium(I) toward
 Iodoperfluorocarbons: Perfluoro-alkylation or -arylation of Coordinated
 Ethene versus Oxidative Addition
;
_journal_issue 4
_journal_name_full Organometallics
_journal_page_first 1287
_journal_paper_doi 10.1021/om2009588
_journal_volume 31
_journal_year 2012
_chemical_formula_sum 'C36 H34 F10 O5 P Rh S'
_chemical_formula_weight 902.57
_chemical_name_systematic
; 
 ? 
;
_space_group_IT_number 14
_symmetry_cell_setting monoclinic
_symmetry_space_group_name_Hall '-P 2ybc'
_symmetry_space_group_name_H-M 'P 1 21/c 1'
_atom_sites_solution_hydrogens geom
_atom_sites_solution_primary direct
_atom_sites_solution_secondary difmap
_audit_creation_method SHELXL-97
_cell_angle_alpha 90.00
_cell_angle_beta 103.331(2)
_cell_angle_gamma 90.00
_cell_formula_units_Z 4
_cell_length_a 16.6976(11)
_cell_length_b 13.5697(9)
_cell_length_c 16.8812(11)
_cell_measurement_reflns_used 8905
_cell_measurement_temperature 100(2)
_cell_measurement_theta_max 28.60
_cell_measurement_theta_min 2.46
_cell_volume 3721.9(4)
_computing_cell_refinement 'Bruker SAINT'
_computing_data_collection 'Bruker SMART'
_computing_data_reduction 'Bruker SAINT'
_computing_molecular_graphics 'Bruker SHELXTL'
_computing_publication_material 'Bruker SHELXTL'
_computing_structure_refinement 'SHELXL-97 (Sheldrick, 1997)'
_computing_structure_solution 'SHELXS-97 (Sheldrick, 1990)'
_diffrn_ambient_temperature 100(2)
_diffrn_detector_area_resol_mean 8.23
_diffrn_measured_fraction_theta_full 0.999
_diffrn_measured_fraction_theta_max 0.942
_diffrn_measurement_device_type 'Bruker SMART APEX CCD'
_diffrn_measurement_method \w-scan
_diffrn_radiation_monochromator graphite
_diffrn_radiation_source 'fine-focus sealed tube'
_diffrn_radiation_type MoK\a
_diffrn_radiation_wavelength 0.71073
_diffrn_reflns_av_R_equivalents 0.0280
_diffrn_reflns_av_sigmaI/netI 0.0206
_diffrn_reflns_limit_h_max 21
_diffrn_reflns_limit_h_min -22
_diffrn_reflns_limit_k_max 17
_diffrn_reflns_limit_k_min -17
_diffrn_reflns_limit_l_max 22
_diffrn_reflns_limit_l_min -22
_diffrn_reflns_number 58112
_diffrn_reflns_theta_full 26.00
_diffrn_reflns_theta_max 28.74
_diffrn_reflns_theta_min 1.95
_exptl_absorpt_coefficient_mu 0.650
_exptl_absorpt_correction_T_max 0.9499
_exptl_absorpt_correction_T_min 0.8049
_exptl_absorpt_correction_type multi-scan
_exptl_absorpt_process_details SADABS
_exptl_crystal_colour orange
_exptl_crystal_density_diffrn 1.611
_exptl_crystal_density_method 'not measured'
_exptl_crystal_description prism
_exptl_crystal_F_000 1824
_exptl_crystal_size_max 0.21
_exptl_crystal_size_mid 0.19
_exptl_crystal_size_min 0.08
_refine_diff_density_max 1.280
_refine_diff_density_min -1.318
_refine_diff_density_rms 0.110
_refine_ls_extinction_method none
_refine_ls_goodness_of_fit_ref 1.064
_refine_ls_hydrogen_treatment 'rigid methyls, others riding'
_refine_ls_matrix_type full
_refine_ls_number_parameters 485
_refine_ls_number_reflns 9096
_refine_ls_number_restraints 13
_refine_ls_restrained_S_all 1.077
_refine_ls_R_factor_all 0.0499
_refine_ls_R_factor_gt 0.0470
_refine_ls_shift/su_max 0.002
_refine_ls_shift/su_mean 0.000
_refine_ls_structure_factor_coef Fsqd
_refine_ls_weighting_details 'calc w=1/[\s^2^(Fo^2^)+(0.0503P)^2^+11.8021P] where P=(Fo^2^+2Fc^2^)/3'
_refine_ls_weighting_scheme calc
_refine_ls_wR_factor_gt 0.1130
_refine_ls_wR_factor_ref 0.1149
_reflns_number_gt 8579
_reflns_number_total 9096
_reflns_threshold_expression >2sigma(I)
_cod_data_source_file om2009588_si_002.cif
_cod_data_source_block mbm20s
_cod_original_sg_symbol_H-M 'P 2(1)/c'
_cod_database_code 4067947

loop_
_symmetry_equiv_pos_as_xyz
'x, y, z'
'-x, y+1/2, -z+1/2'
'-x, -y, -z'
'x, -y-1/2, z-1/2'

loop_
_atom_site_label
_atom_site_type_symbol
_atom_site_fract_x
_atom_site_fract_y
_atom_site_fract_z
_atom_site_U_iso_or_equiv
_atom_site_adp_type
_atom_site_occupancy
_atom_site_symmetry_multiplicity
_atom_site_calc_flag
_atom_site_refinement_flags
_atom_site_disorder_assembly
_atom_site_disorder_group
Rh1 Rh 0.789656(12) 0.564945(15) 0.680106(12) 0.01193(7) Uani 1 1 d . . .
P1 P 0.79584(4) 0.63257(5) 0.55427(4) 0.01327(14) Uani 1 1 d . . .
C1 C 0.92099(18) 0.5009(2) 0.71852(17) 0.0196(6) Uani 1 1 d . . .
C2 C 0.91206(17) 0.5886(2) 0.76499(17) 0.0173(5) Uani 1 1 d . . .
C3 C 0.85375(18) 0.5664(2) 0.81293(17) 0.0163(5) Uani 1 1 d . . .
C4 C 0.82210(17) 0.4703(2) 0.79089(16) 0.0163(5) Uani 1 1 d . . .
C5 C 0.86561(18) 0.4288(2) 0.73389(18) 0.0187(6) Uani 1 1 d . . .
C6 C 0.9849(2) 0.4869(3) 0.6701(2) 0.0320(8) Uani 1 1 d . . .
H6A H 1.0375 0.4694 0.7068 0.048 Uiso 1 1 calc R . .
H6B H 0.9913 0.5482 0.6415 0.048 Uiso 1 1 calc R . .
H6C H 0.9676 0.4340 0.6303 0.048 Uiso 1 1 calc R . .
C7 C 0.9660(2) 0.6774(3) 0.7745(2) 0.0283(7) Uani 1 1 d . . .
H7A H 0.9343 0.7355 0.7833 0.043 Uiso 1 1 calc R . .
H7B H 0.9866 0.6866 0.7252 0.043 Uiso 1 1 calc R . .
H7C H 1.0125 0.6684 0.8213 0.043 Uiso 1 1 calc R . .
C8 C 0.8332(2) 0.6300(2) 0.87746(18) 0.0258(7) Uani 1 1 d . . .
H8A H 0.7741 0.6252 0.8753 0.039 Uiso 1 1 calc R . .
H8B H 0.8473 0.6986 0.8686 0.039 Uiso 1 1 calc R . .
H8C H 0.8645 0.6081 0.9310 0.039 Uiso 1 1 calc R . .
C9 C 0.7625(2) 0.4145(3) 0.8286(2) 0.0266(7) Uani 1 1 d . . .
H9A H 0.7930 0.3746 0.8740 0.040 Uiso 1 1 calc R . .
H9B H 0.7286 0.3714 0.7876 0.040 Uiso 1 1 calc R . .
H9C H 0.7270 0.4612 0.8487 0.040 Uiso 1 1 calc R . .
C10 C 0.8568(2) 0.3240(2) 0.7057(2) 0.0310(7) Uani 1 1 d . . .
H10A H 0.8841 0.3152 0.6606 0.046 Uiso 1 1 calc R . .
H10B H 0.7983 0.3076 0.6872 0.046 Uiso 1 1 calc R . .
H10C H 0.8823 0.2804 0.7507 0.046 Uiso 1 1 calc R . .
C11 C 0.69034(18) 0.4974(2) 0.63403(18) 0.0195(6) Uani 1 1 d . . .
O1 O 0.63452(15) 0.44955(19) 0.61045(16) 0.0319(5) Uani 1 1 d . . .
C12 C 0.73214(18) 0.6949(2) 0.70233(16) 0.0177(5) Uani 1 1 d . . .
O2 O 0.77233(13) 0.76719(16) 0.72470(13) 0.0223(4) Uani 1 1 d . . .
C13 C 0.63874(19) 0.6934(2) 0.6944(2) 0.0246(6) Uani 1 1 d . . .
H13A H 0.6245 0.6372 0.7260 0.030 Uiso 1 1 calc R . .
H13B H 0.6106 0.6833 0.6366 0.030 Uiso 1 1 calc R . .
C14 C 0.6075(2) 0.7898(3) 0.7252(3) 0.0357(8) Uani 1 1 d . . .
H14A H 0.6097 0.7827 0.7840 0.043 Uiso 1 1 calc R . .
H14B H 0.6453 0.8438 0.7189 0.043 Uiso 1 1 calc R . .
C15 C 0.5211(2) 0.8187(3) 0.6823(2) 0.0321(8) Uani 1 1 d . A .
F1 F 0.51830(17) 0.8299(2) 0.59970(15) 0.0565(7) Uani 1 1 d . . .
C16 C 0.4544(3) 0.7438(3) 0.6850(3) 0.0492(11) Uani 1 1 d . . .
F2 F 0.4660(2) 0.6631(3) 0.6362(3) 0.0449(12) Uiso 0.626(8) 1 d PD A 1
F3 F 0.4637(3) 0.7081(4) 0.7568(3) 0.0592(15) Uiso 0.626(8) 1 d PD A 1
F4 F 0.3787(3) 0.7645(4) 0.6551(3) 0.0434(15) Uiso 0.626(8) 1 d PD A 1
F2A F 0.4690(4) 0.6538(5) 0.6812(5) 0.047(2) Uiso 0.374(8) 1 d PD A 2
F3A F 0.4364(5) 0.7571(6) 0.7696(4) 0.049(2) Uiso 0.374(8) 1 d PD A 2
F4A F 0.3821(5) 0.7804(6) 0.6399(5) 0.0314(19) Uiso 0.374(8) 1 d PD A 2
C17 C 0.4999(2) 0.9224(3) 0.7094(3) 0.0369(9) Uani 1 1 d . . .
F5 F 0.5622(3) 0.9835(4) 0.7253(5) 0.0458(15) Uiso 0.532(12) 1 d PD A 1
F6 F 0.4751(4) 0.9086(4) 0.7799(3) 0.0411(16) Uiso 0.532(12) 1 d PD A 1
F7 F 0.4343(5) 0.9646(6) 0.6753(5) 0.060(2) Uiso 0.532(12) 1 d PD A 1
F5A F 0.5533(4) 0.9865(5) 0.6887(6) 0.0489(18) Uiso 0.468(12) 1 d PD A 2
F6A F 0.5116(5) 0.9336(5) 0.7899(4) 0.051(2) Uiso 0.468(12) 1 d PD A 2
F7A F 0.4292(4) 0.9532(6) 0.6554(5) 0.0437(19) Uiso 0.468(12) 1 d PD A 2
C21 C 0.79618(17) 0.5415(2) 0.47500(17) 0.0165(5) Uani 1 1 d . . .
C22 C 0.78854(19) 0.5746(2) 0.39463(17) 0.0200(6) Uani 1 1 d . . .
H22 H 0.7848 0.6432 0.3831 0.024 Uiso 1 1 calc R . .
C23 C 0.7865(2) 0.5078(2) 0.33226(18) 0.0239(6) Uani 1 1 d . . .
H23 H 0.7824 0.5305 0.2783 0.029 Uiso 1 1 calc R . .
C24 C 0.7904(2) 0.4069(3) 0.3488(2) 0.0271(7) Uani 1 1 d . . .
H24 H 0.7889 0.3610 0.3060 0.032 Uiso 1 1 calc R . .
C25 C 0.7965(2) 0.3737(2) 0.4274(2) 0.0258(7) Uani 1 1 d . . .
H25 H 0.7980 0.3049 0.4382 0.031 Uiso 1 1 calc R . .
C26 C 0.80027(19) 0.4408(2) 0.49080(18) 0.0194(6) Uani 1 1 d . . .
H26 H 0.8057 0.4177 0.5449 0.023 Uiso 1 1 calc R . .
C31 C 0.88428(17) 0.7117(2) 0.55560(16) 0.0160(5) Uani 1 1 d . . .
C32 C 0.94400(18) 0.6852(2) 0.51311(18) 0.0204(6) Uani 1 1 d . . .
H32 H 0.9393 0.6245 0.4844 0.024 Uiso 1 1 calc R . .
C33 C 1.01015(19) 0.7476(3) 0.51282(19) 0.0251(6) Uani 1 1 d . . .
H33 H 1.0504 0.7293 0.4839 0.030 Uiso 1 1 calc R . .
C34 C 1.01748(19) 0.8366(3) 0.55465(19) 0.0256(7) Uani 1 1 d . . .
H34 H 1.0618 0.8799 0.5531 0.031 Uiso 1 1 calc R . .
C35 C 0.95978(19) 0.8622(2) 0.59879(18) 0.0224(6) Uani 1 1 d . . .
H35 H 0.9654 0.9224 0.6282 0.027 Uiso 1 1 calc R . .
C36 C 0.89395(18) 0.7998(2) 0.60000(17) 0.0180(5) Uani 1 1 d . . .
H36 H 0.8553 0.8171 0.6311 0.022 Uiso 1 1 calc R . .
C41 C 0.70375(17) 0.7035(2) 0.50816(16) 0.0151(5) Uani 1 1 d . . .
C42 C 0.70191(18) 0.8059(2) 0.50377(17) 0.0176(5) Uani 1 1 d . . .
H42 H 0.7506 0.8428 0.5244 0.021 Uiso 1 1 calc R . .
C43 C 0.6285(2) 0.8543(2) 0.46897(18) 0.0238(6) Uani 1 1 d . . .
H43 H 0.6279 0.9241 0.4650 0.029 Uiso 1 1 calc R . .
C44 C 0.55669(19) 0.8020(3) 0.44028(18) 0.0246(6) Uani 1 1 d . . .
H44 H 0.5068 0.8357 0.4175 0.030 Uiso 1 1 calc R . .
C45 C 0.55802(19) 0.7000(3) 0.44500(18) 0.0242(6) Uani 1 1 d . . .
H45 H 0.5087 0.6637 0.4258 0.029 Uiso 1 1 calc R . .
C46 C 0.63111(19) 0.6506(2) 0.47767(17) 0.0208(6) Uani 1 1 d . . .
H46 H 0.6318 0.5806 0.4793 0.025 Uiso 1 1 calc R . .
C99 C 0.2980(4) 0.5963(6) 0.9081(4) 0.0264(17) Uiso 0.591(14) 1 d PD B 1
F8 F 0.3515(3) 0.6111(5) 0.9791(3) 0.0401(14) Uiso 0.591(14) 1 d PD B 1
F9 F 0.3193(3) 0.5108(4) 0.8784(3) 0.0384(14) Uiso 0.591(14) 1 d PD B 1
F10 F 0.3042(3) 0.6662(4) 0.8518(3) 0.0353(12) Uiso 0.591(14) 1 d PD B 1
C99A C 0.3029(6) 0.6204(9) 0.9195(7) 0.035(3) Uiso 0.409(14) 1 d PD B 2
F8A F 0.3448(6) 0.6434(9) 0.9910(6) 0.067(3) Uiso 0.409(14) 1 d PD B 2
F9A F 0.3419(6) 0.5430(7) 0.8933(5) 0.050(2) Uiso 0.409(14) 1 d PD B 2
F10A F 0.3123(4) 0.6945(7) 0.8731(5) 0.0406(19) Uiso 0.409(14) 1 d PD B 2
S1 S 0.19409(5) 0.58892(6) 0.92047(4) 0.02112(15) Uani 1 1 d D . .
O3 O 0.17254(18) 0.68260(18) 0.94919(16) 0.0357(6) Uani 1 1 d . B .
O4 O 0.1512(2) 0.5663(2) 0.83865(17) 0.0464(7) Uani 1 1 d . B .
O5 O 0.19998(19) 0.50999(19) 0.97829(16) 0.0376(6) Uani 1 1 d . B .

loop_
_atom_site_aniso_label
_atom_site_aniso_U_11
_atom_site_aniso_U_22
_atom_site_aniso_U_33
_atom_site_aniso_U_23
_atom_site_aniso_U_13
_atom_site_aniso_U_12
Rh1 0.01160(11) 0.01293(11) 0.01148(11) -0.00044(7) 0.00312(7) 0.00022(7)
P1 0.0153(3) 0.0128(3) 0.0119(3) -0.0007(2) 0.0034(2) -0.0009(2)
C1 0.0156(13) 0.0276(15) 0.0153(12) 0.0041(11) 0.0029(10) 0.0062(11)
C2 0.0156(12) 0.0195(14) 0.0150(12) 0.0035(10) -0.0005(10) -0.0019(10)
C3 0.0184(13) 0.0154(13) 0.0141(12) 0.0031(10) 0.0019(10) 0.0012(10)
C4 0.0172(13) 0.0158(13) 0.0150(12) 0.0030(10) 0.0022(10) 0.0011(10)
C5 0.0176(13) 0.0181(14) 0.0185(13) 0.0010(10) 0.0003(10) 0.0054(11)
C6 0.0223(15) 0.050(2) 0.0267(16) 0.0057(15) 0.0110(13) 0.0121(15)
C7 0.0228(15) 0.0291(17) 0.0278(16) 0.0102(13) -0.0054(12) -0.0120(13)
C8 0.0391(18) 0.0242(16) 0.0134(13) -0.0025(11) 0.0042(12) 0.0054(13)
C9 0.0224(15) 0.0283(16) 0.0286(16) 0.0092(13) 0.0051(12) -0.0065(13)
C10 0.0397(19) 0.0177(15) 0.0321(17) -0.0038(13) 0.0013(14) 0.0098(14)
C11 0.0186(13) 0.0214(14) 0.0191(13) 0.0022(11) 0.0056(11) 0.0002(11)
O1 0.0239(12) 0.0352(14) 0.0349(13) 0.0001(11) 0.0031(10) -0.0111(10)
C12 0.0188(13) 0.0206(14) 0.0138(12) 0.0022(10) 0.0042(10) 0.0049(11)
O2 0.0236(11) 0.0186(10) 0.0255(11) -0.0015(8) 0.0074(9) 0.0018(8)
C13 0.0171(14) 0.0275(16) 0.0291(16) -0.0051(13) 0.0050(12) 0.0048(12)
C14 0.0243(17) 0.0342(19) 0.048(2) -0.0106(16) 0.0071(15) 0.0094(14)
C15 0.0270(17) 0.0370(19) 0.0336(18) 0.0014(15) 0.0099(14) 0.0110(14)
F1 0.0531(15) 0.088(2) 0.0319(12) 0.0046(13) 0.0172(11) 0.0245(15)
C16 0.030(2) 0.042(2) 0.071(3) 0.007(2) 0.002(2) 0.0074(17)
C17 0.0341(19) 0.035(2) 0.047(2) 0.0116(16) 0.0204(17) 0.0174(16)
C21 0.0186(13) 0.0162(13) 0.0148(12) -0.0030(10) 0.0042(10) -0.0008(10)
C22 0.0265(15) 0.0186(14) 0.0158(13) 0.0000(10) 0.0068(11) -0.0010(11)
C23 0.0291(16) 0.0282(16) 0.0150(13) -0.0018(12) 0.0060(11) 0.0010(13)
C24 0.0313(17) 0.0262(16) 0.0238(15) -0.0101(13) 0.0066(13) 0.0044(13)
C25 0.0336(17) 0.0168(14) 0.0258(15) -0.0049(12) 0.0043(13) 0.0047(12)
C26 0.0237(14) 0.0170(14) 0.0176(13) -0.0003(10) 0.0046(11) 0.0027(11)
C31 0.0161(12) 0.0173(13) 0.0139(12) 0.0030(10) 0.0019(10) -0.0021(10)
C32 0.0193(14) 0.0226(15) 0.0193(13) 0.0014(11) 0.0046(11) 0.0011(11)
C33 0.0172(14) 0.0340(17) 0.0255(15) 0.0047(13) 0.0076(12) -0.0006(12)
C34 0.0172(14) 0.0321(17) 0.0259(15) 0.0071(13) 0.0013(11) -0.0080(12)
C35 0.0234(14) 0.0213(15) 0.0193(13) 0.0011(11) -0.0018(11) -0.0049(12)
C36 0.0193(13) 0.0189(13) 0.0151(12) 0.0022(10) 0.0027(10) -0.0013(11)
C41 0.0176(13) 0.0173(13) 0.0105(11) 0.0007(10) 0.0035(9) 0.0003(10)
C42 0.0188(13) 0.0181(13) 0.0155(12) -0.0008(10) 0.0032(10) -0.0009(11)
C43 0.0284(16) 0.0219(15) 0.0198(14) 0.0016(11) 0.0029(12) 0.0061(12)
C44 0.0206(14) 0.0339(17) 0.0174(13) 0.0013(12) 0.0003(11) 0.0073(13)
C45 0.0189(14) 0.0322(17) 0.0194(14) -0.0007(12) 0.0002(11) -0.0042(12)
C46 0.0226(14) 0.0194(14) 0.0185(13) 0.0011(11) 0.0007(11) -0.0027(11)
S1 0.0293(4) 0.0187(3) 0.0169(3) 0.0017(3) 0.0084(3) 0.0043(3)
O3 0.0539(17) 0.0213(12) 0.0396(14) 0.0039(10) 0.0268(13) 0.0111(11)
O4 0.0533(18) 0.060(2) 0.0231(13) -0.0056(12) 0.0027(12) 0.0018(15)
O5 0.0568(17) 0.0238(12) 0.0353(14) 0.0112(10) 0.0173(12) 0.0089(12)

loop_
_atom_type_symbol
_atom_type_description
_atom_type_scat_dispersion_real
_atom_type_scat_dispersion_imag
_atom_type_scat_source
C C 0.0033 0.0016 'International Tables Vol C Tables 4.2.6.8 and 6.1.1.4'
H H 0.0000 0.0000 'International Tables Vol C Tables 4.2.6.8 and 6.1.1.4'
O O 0.0106 0.0060 'International Tables Vol C Tables 4.2.6.8 and 6.1.1.4'
F F 0.0171 0.0103 'International Tables Vol C Tables 4.2.6.8 and 6.1.1.4'
P P 0.1023 0.0942 'International Tables Vol C Tables 4.2.6.8 and 6.1.1.4'
S S 0.1246 0.1234 'International Tables Vol C Tables 4.2.6.8 and 6.1.1.4'
Rh Rh -1.1178 0.9187 'International Tables Vol C Tables 4.2.6.8 and 6.1.1.4'

loop_
_geom_angle_atom_site_label_1
_geom_angle_atom_site_label_2
_geom_angle_atom_site_label_3
_geom_angle
C11 Rh1 C12 95.00(12)
C11 Rh1 C4 94.93(12)
C12 Rh1 C4 111.67(11)
C11 Rh1 C2 156.47(12)
C12 Rh1 C2 98.89(11)
C4 Rh1 C2 62.29(10)
C11 Rh1 C3 125.62(11)
C12 Rh1 C3 86.91(10)
C4 Rh1 C3 37.05(10)
C2 Rh1 C3 37.31(10)
C11 Rh1 C5 97.10(12)
C12 Rh1 C5 147.36(10)
C4 Rh1 C5 37.16(10)
C2 Rh1 C5 61.53(11)
C3 Rh1 C5 61.50(10)
C11 Rh1 C1 128.11(12)
C12 Rh1 C1 135.69(11)
C4 Rh1 C1 61.08(10)
C2 Rh1 C1 37.24(11)
C3 Rh1 C1 61.37(10)
C5 Rh1 C1 35.62(11)
C11 Rh1 P1 91.99(9)
C12 Rh1 P1 87.15(8)
C4 Rh1 P1 159.21(8)
C2 Rh1 P1 107.52(8)
C3 Rh1 P1 142.29(8)
C5 Rh1 P1 122.47(8)
C1 Rh1 P1 99.48(7)
C31 P1 C21 105.60(13)
C31 P1 C41 107.13(13)
C21 P1 C41 100.90(13)
C31 P1 Rh1 115.19(9)
C21 P1 Rh1 114.17(10)
C41 P1 Rh1 112.60(9)
C5 C1 C2 108.4(2)
C5 C1 C6 126.3(3)
C2 C1 C6 125.0(3)
C5 C1 Rh1 72.08(16)
C2 C1 Rh1 68.53(15)
C6 C1 Rh1 130.1(2)
C3 C2 C1 107.5(2)
C3 C2 C7 125.5(3)
C1 C2 C7 125.9(3)
C3 C2 Rh1 72.05(16)
C1 C2 Rh1 74.22(16)
C7 C2 Rh1 128.8(2)
C4 C3 C2 107.7(2)
C4 C3 C8 125.9(3)
C2 C3 C8 126.3(3)
C4 C3 Rh1 70.67(15)
C2 C3 Rh1 70.64(15)
C8 C3 Rh1 126.6(2)
C3 C4 C5 108.5(2)
C3 C4 C9 126.3(3)
C5 C4 C9 124.6(3)
C3 C4 Rh1 72.28(16)
C5 C4 Rh1 74.25(16)
C9 C4 Rh1 126.0(2)
C1 C5 C4 107.6(3)
C1 C5 C10 128.4(3)
C4 C5 C10 123.7(3)
C1 C5 Rh1 72.31(16)
C4 C5 Rh1 68.58(15)
C10 C5 Rh1 129.2(2)
O1 C11 Rh1 173.5(3)
O2 C12 C13 121.4(3)
O2 C12 Rh1 120.1(2)
C13 C12 Rh1 118.3(2)
C12 C13 C14 112.1(3)
C15 C14 C13 114.8(3)
F1 C15 C14 108.5(3)
F1 C15 C16 104.4(3)
C14 C15 C16 116.0(3)
F1 C15 C17 103.9(3)
C14 C15 C17 110.7(3)
C16 C15 C17 112.4(3)
F2A C16 F4 112.4(6)
F2A C16 F3 72.3(5)
F4 C16 F3 110.4(5)
F2A C16 F4A 119.0(6)
F4 C16 F4A 14.8(4)
F3 C16 F4A 124.4(6)
F2A C16 F2 32.5(4)
F4 C16 F2 101.3(4)
F3 C16 F2 104.8(4)
F4A C16 F2 100.3(5)
F2A C16 C15 120.0(5)
F4 C16 C15 120.5(4)
F3 C16 C15 110.6(4)
F4A C16 C15 107.6(5)
F2 C16 C15 107.6(4)
F2A C16 F3A 104.1(6)
F4 C16 F3A 87.3(5)
F3 C16 F3A 34.1(3)
F4A C16 F3A 97.9(5)
F2 C16 F3A 135.8(5)
C15 C16 F3A 104.6(4)
F7 C17 F5 111.9(5)
F7 C17 F6A 108.8(6)
F5 C17 F6A 78.2(5)
F7 C17 F5A 98.4(5)
F5 C17 F5A 26.1(3)
F6A C17 F5A 103.8(5)
F7 C17 F6 93.2(5)
F5 C17 F6 107.1(5)
F6A C17 F6 29.3(3)
F5A C17 F6 131.9(5)
F7 C17 F7A 14.8(5)
F5 C17 F7A 117.5(5)
F6A C17 F7A 122.6(6)
F5A C17 F7A 98.6(5)
F6 C17 F7A 103.5(5)
F7 C17 C15 121.1(6)
F5 C17 C15 114.3(4)
F6A C17 C15 114.6(4)
F5A C17 C15 107.5(4)
F6 C17 C15 105.7(4)
F7A C17 C15 107.5(5)
C26 C21 C22 119.2(3)
C26 C21 P1 122.2(2)
C22 C21 P1 118.5(2)
C23 C22 C21 120.3(3)
C22 C23 C24 119.9(3)
C25 C24 C23 120.1(3)
C24 C25 C26 120.3(3)
C21 C26 C25 120.1(3)
C36 C31 C32 119.0(3)
C36 C31 P1 120.2(2)
C32 C31 P1 120.8(2)
C33 C32 C31 120.3(3)
C34 C33 C32 120.2(3)
C33 C34 C35 119.9(3)
C34 C35 C36 120.2(3)
C35 C36 C31 120.4(3)
C42 C41 C46 119.1(3)
C42 C41 P1 123.7(2)
C46 C41 P1 117.2(2)
C41 C42 C43 119.9(3)
C44 C43 C42 120.9(3)
C43 C44 C45 119.5(3)
C44 C45 C46 120.4(3)
C45 C46 C41 120.3(3)
F8 C99 F9 106.5(5)
F8 C99 F10 112.2(6)
F9 C99 F10 105.6(5)
F8 C99 S1 111.6(4)
F9 C99 S1 109.9(5)
F10 C99 S1 110.6(4)
F8A C99A F10A 105.2(10)
F8A C99A F9A 107.2(9)
F10A C99A F9A 105.5(8)
F8A C99A S1 111.5(7)
F10A C99A S1 115.6(7)
F9A C99A S1 111.3(8)
O4 S1 O3 113.98(18)
O4 S1 O5 115.80(19)
O3 S1 O5 114.44(15)
O4 S1 C99 100.4(3)
O3 S1 C99 108.3(3)
O5 S1 C99 101.8(2)
O4 S1 C99A 108.1(4)
O3 S1 C99A 96.9(4)
O5 S1 C99A 105.2(3)
C99 S1 C99A 11.6(4)

loop_
_geom_bond_atom_site_label_1
_geom_bond_atom_site_label_2
_geom_bond_distance
Rh1 C11 1.898(3)
Rh1 C12 2.083(3)
Rh1 C4 2.230(3)
Rh1 C2 2.232(3)
Rh1 C3 2.251(3)
Rh1 C5 2.305(3)
Rh1 C1 2.308(3)
Rh1 P1 2.3380(7)
P1 C31 1.822(3)
P1 C21 1.822(3)
P1 C41 1.829(3)
C1 C5 1.411(4)
C1 C2 1.452(4)
C1 C6 1.498(4)
C2 C3 1.434(4)
C2 C7 1.490(4)
C3 C4 1.424(4)
C3 C8 1.491(4)
C4 C5 1.447(4)
C4 C9 1.503(4)
C5 C10 1.497(4)
C11 O1 1.130(4)
C12 O2 1.200(4)
C12 C13 1.534(4)
C13 C14 1.542(5)
C14 C15 1.509(5)
C15 F1 1.392(4)
C15 C16 1.516(6)
C15 C17 1.546(5)
C16 F2A 1.249(8)
C16 F4 1.279(7)
C16 F3 1.282(7)
C16 F4A 1.364(8)
C16 F2 1.410(7)
C16 F3A 1.537(9)
C17 F7 1.251(9)
C17 F5 1.310(7)
C17 F6A 1.336(7)
C17 F5A 1.348(7)
C17 F6 1.360(6)
C17 F7A 1.380(8)
C21 C26 1.391(4)
C21 C22 1.407(4)
C22 C23 1.384(4)
C23 C24 1.395(5)
C24 C25 1.382(5)
C25 C26 1.396(4)
C31 C36 1.401(4)
C31 C32 1.403(4)
C32 C33 1.392(4)
C33 C34 1.390(5)
C34 C35 1.391(5)
C35 C36 1.391(4)
C41 C42 1.391(4)
C41 C46 1.402(4)
C42 C43 1.396(4)
C43 C44 1.381(5)
C44 C45 1.386(5)
C45 C46 1.390(4)
C99 F8 1.334(8)
C99 F9 1.345(9)
C99 F10 1.364(7)
C99 S1 1.797(6)
C99A F8A 1.286(12)
C99A F10A 1.306(10)
C99A F9A 1.362(12)
C99A S1 1.871(9)
S1 O4 1.435(3)
S1 O3 1.436(2)
S1 O5 1.437(3)

loop_
_geom_hbond_atom_site_label_D
_geom_hbond_atom_site_label_H
_geom_hbond_atom_site_label_A
_geom_hbond_distance_DH
_geom_hbond_distance_HA
_geom_hbond_distance_DA
_geom_hbond_angle_DHA
_geom_hbond_site_symmetry_A
C36 H36 O2 0.95 2.43 3.275(4) 148.6 .
C25 H25 O3 0.95 2.49 3.292(4) 142.7 2_646
C42 H42 O5 0.95 2.42 3.197(4) 139.0 2_656
